data_1514891
loop_
_publ_author_name
'Schl\"utter, Florian'
'Nishiuchi, Tomohiko'
'Enkelmann, Volker'
'M\"ullen, Klaus'

_publ_section_title
;
 \p-Congested poly(paraphenylene) from
 2,2&#x2032;,6,6&#x2032;-tetraphenyl-1,1&#x2032;-biphenyl units: synthesis
 and structural characterization
;
_journal_issue 10
_journal_name_full 'Polymer Chemistry'
_journal_page_first 2963
_journal_paper_doi 10.1039/c3py00166k
_journal_volume 4
_journal_year 2013
_chemical_formula_moiety 'C52 H56 Cl2'
_chemical_formula_sum 'C52 H56 Cl2'
_chemical_formula_weight 751.92
_space_group_IT_number 70
_symmetry_cell_setting orthorhombic
_symmetry_space_group_name_Hall '-F 2uv 2vw'
_symmetry_space_group_name_H-M 'F d d d :2'
_atom_sites_solution_hydrogens geom
_atom_sites_solution_primary direct
_audit_creation_date 12-11-14
_audit_creation_method CRYSTALS_ver_12.84
_cell_angle_alpha 90
_cell_angle_beta 90
_cell_angle_gamma 90
_cell_formula_units_Z 8
_cell_length_a 13.8723(4)
_cell_length_b 17.3314(3)
_cell_length_c 37.5890(5)
_cell_measurement_reflns_used 0
_cell_measurement_temperature 250
_cell_measurement_theta_max 0
_cell_measurement_theta_min 0
_cell_volume 9037.4(3)
_computing_cell_refinement 'DENZO/SCALEPACK (Otwinowski & Minor, 1997)'
_computing_data_collection 'COLLECT (Nonius, 1997-2001).'
_computing_data_reduction 'DENZO/SCALEPACK (Otwinowski & Minor, 1997)'
_computing_molecular_graphics 'CAMERON (Watkin et al., 1996)'
_computing_publication_material 'CRYSTALS (Betteridge et al., 2003)'
_computing_structure_refinement 'CRYSTALS (Betteridge et al., 2003)'
_computing_structure_solution 'SHELXS 86 (Sheldrick, 1986)'
_diffrn_ambient_temperature 250
_diffrn_measured_fraction_theta_full 0.996
_diffrn_measured_fraction_theta_max 0.996
_diffrn_measurement_device_type 'Nonius KappaCCD'
_diffrn_measurement_method '\f & \w scans'
_diffrn_radiation_monochromator graphite
_diffrn_radiation_type 'Mo K\a'
_diffrn_radiation_wavelength 0.71073
_diffrn_reflns_av_R_equivalents 0.062
_diffrn_reflns_limit_h_max 16
_diffrn_reflns_limit_h_min -17
_diffrn_reflns_limit_k_max 19
_diffrn_reflns_limit_k_min -22
_diffrn_reflns_limit_l_max 33
_diffrn_reflns_limit_l_min -48
_diffrn_reflns_number 19728
_diffrn_reflns_theta_full 27.482
_diffrn_reflns_theta_max 27.482
_diffrn_reflns_theta_min 1.957
_diffrn_standards_number 0
_exptl_absorpt_coefficient_mu 0.176
_exptl_absorpt_correction_T_max 0.98
_exptl_absorpt_correction_T_min 0.93
_exptl_absorpt_correction_type multi-scan
_exptl_absorpt_process_details 'SORTAV (Blessing)'
_exptl_crystal_colour colourless
_exptl_crystal_density_diffrn 1.105
_exptl_crystal_description prism
_exptl_crystal_F_000 3216
_exptl_crystal_size_max 0.42
_exptl_crystal_size_mid 0.20
_exptl_crystal_size_min 0.13
_refine_diff_density_max 0.24
_refine_diff_density_min -0.45
_refine_ls_extinction_method None
_refine_ls_goodness_of_fit_ref 1.0121
_refine_ls_hydrogen_treatment constr
_refine_ls_matrix_type full
_refine_ls_number_parameters 124
_refine_ls_number_reflns 1476
_refine_ls_number_restraints 0
_refine_ls_R_factor_all 0.1039
_refine_ls_R_factor_gt 0.0601
_refine_ls_shift/su_max 0.000393
_refine_ls_structure_factor_coef F
_refine_ls_weighting_details
;
Method, part 1, Chebychev polynomial, (Watkin, 1994, Prince, 1982)
[weight] = 1.0/[A~0~*T~0~(x)+A~1~*T~1~(x) ... +A~n-1~]*T~n-1~(x)]
where A~i~ are the Chebychev coefficients listed below and x= Fcalc/Fmax
Method = Robust Weighting (Prince, 1982)
W = [weight] * [1-(deltaF/6*sigmaF)^2^]^2^
A~i~ are:
3.89 2.20 3.06
;
_refine_ls_weighting_scheme calc
_refine_ls_wR_factor_all 0.1617
_refine_ls_wR_factor_gt 0.0766
_refine_ls_wR_factor_ref 0.0766
_reflns_limit_h_max 17
_reflns_limit_h_min 0
_reflns_limit_k_max 22
_reflns_limit_k_min 0
_reflns_limit_l_max 48
_reflns_limit_l_min 0
_reflns_number_gt 1476
_reflns_number_total 2593
_reflns_threshold_expression I>3.0\s(I)
_cod_data_source_file c3py00166k.txt
_cod_data_source_block fs230_250
_cod_depositor_comments
;
The following automatic conversions were performed:

'_symmetry_cell_setting' value 'Orthorhombic' changed to
'orthorhombic' according to
/usr/data/users/saulius/automatic-downloads/retrospective/RSC/lib/dictionaries/cif_core.dic
dictionary named 'cif_core.dic' version 2.4.2 from 2011-04-26.

Automatic conversion script
Id: cif_fix_values 2281 2013-09-26 08:29:07Z andrius 
;
_cod_original_sg_symbol_H-M 'F d d d '
_cod_database_code 1514891

loop_
_symmetry_equiv_pos_as_xyz
x,y,z
-x,-y,-z
x,y+1/2,z+1/2
-x,-y+1/2,-z+1/2
x+1/2,y,z+1/2
-x+1/2,-y,-z+1/2
x+1/2,y+1/2,z
-x+1/2,-y+1/2,-z
-x,y+1/4,z+1/4
x,-y+1/4,-z+1/4
-x,y+3/4,z+3/4
x,-y+3/4,-z+3/4
-x+1/2,y+1/4,z+3/4
x+1/2,-y+1/4,-z+3/4
-x+1/2,y+3/4,z+1/4
x+1/2,-y+3/4,-z+1/4
x+1/4,-y,z+1/4
-x+1/4,y,-z+1/4
x+1/4,-y+1/2,z+3/4
-x+1/4,y+1/2,-z+3/4
x+3/4,-y,z+3/4
-x+3/4,y,-z+3/4
x+3/4,-y+1/2,z+1/4
-x+3/4,y+1/2,-z+1/4
-x+1/4,-y+3/4,z+1/2
x+1/4,y+3/4,-z+1/2
-x+1/4,-y+5/4,z+1
x+1/4,y+5/4,-z+1
-x+3/4,-y+3/4,z+1
x+3/4,y+3/4,-z+1
-x+3/4,-y+5/4,z+1/2
x+3/4,y+5/4,-z+1/2

loop_
_atom_site_label
_atom_site_type_symbol
_atom_site_fract_x
_atom_site_fract_y
_atom_site_fract_z
_atom_site_U_iso_or_equiv
_atom_site_occupancy
_atom_site_adp_type
_atom_site_refinement_flags_posn
_atom_site_refinement_flags_adp
C1 C 0.3799(2) 0.6250 0.1250 0.0678 1.0000 Uani S T
C2 C 0.33132(14) 0.56632(15) 0.10821(6) 0.0651 1.0000 Uani . .
C3 C 0.23040(14) 0.56525(13) 0.10792(5) 0.0557 1.0000 Uani . .
C4 C 0.17912(16) 0.6250 0.1250 0.0516 1.0000 Uani S T
C5 C 0.18368(14) 0.49898(13) 0.08944(5) 0.0551 1.0000 Uani . .
C6 C 0.21898(17) 0.42482(14) 0.09474(7) 0.0693 1.0000 Uani . .
C7 C 0.18120(19) 0.36235(14) 0.07666(7) 0.0730 1.0000 Uani . .
C8 C 0.10687(17) 0.37011(14) 0.05239(6) 0.0645 1.0000 Uani . .
C9 C 0.07074(15) 0.44485(13) 0.04760(6) 0.0613 1.0000 Uani . .
C10 C 0.10825(14) 0.50759(13) 0.06544(5) 0.0554 1.0000 Uani . .
C11 C 0.0649(2) 0.30229(15) 0.03175(10) 0.0908 1.0000 Uani . .
C12 C 0.0525(4) 0.3212(2) -0.00611(12) 0.1730 1.0000 Uani . .
C13 C 0.1235(4) 0.2290(2) 0.03577(14) 0.1316 1.0000 Uani . .
C14 C -0.0354(3) 0.2843(3) 0.0475(2) 0.1962 1.0000 Uani . .
Cl1 Cl 0.50506(6) 0.6250 0.1250 0.0985 1.0000 Uani S T
H21 H 0.3665 0.5266 0.0966 0.0726 1.0000 Uiso R .
H61 H 0.2711 0.4177 0.1108 0.0883 1.0000 Uiso R .
H71 H 0.2077 0.3125 0.0805 0.0846 1.0000 Uiso R .
H91 H 0.0190 0.4520 0.0314 0.0789 1.0000 Uiso R .
H101 H 0.0826 0.5576 0.0613 0.0760 1.0000 Uiso R .
H121 H 0.0254 0.2764 -0.0166 0.2212 1.0000 Uiso R .
H122 H 0.0145 0.3649 -0.0121 0.2212 1.0000 Uiso R .
H123 H 0.1163 0.3283 -0.0147 0.2212 1.0000 Uiso R .
H131 H 0.0975 0.1876 0.0222 0.1558 1.0000 Uiso R .
H132 H 0.1875 0.2392 0.0282 0.1558 1.0000 Uiso R .
H133 H 0.1237 0.2153 0.0602 0.1558 1.0000 Uiso R .
H141 H -0.0644 0.2429 0.0348 0.2147 1.0000 Uiso R .
H142 H -0.0759 0.3284 0.0462 0.2147 1.0000 Uiso R .
H143 H -0.0269 0.2698 0.0716 0.2147 1.0000 Uiso R .

loop_
_atom_site_aniso_label
_atom_site_aniso_U_11
_atom_site_aniso_U_22
_atom_site_aniso_U_33
_atom_site_aniso_U_23
_atom_site_aniso_U_13
_atom_site_aniso_U_12
C1 0.0290(12) 0.110(3) 0.0645(17) -0.0014(17) 0.0000 0.0000
C2 0.0360(10) 0.0961(17) 0.0632(13) 0.0000(11) 0.0025(8) 0.0087(10)
C3 0.0350(8) 0.0815(14) 0.0508(10) 0.0021(9) -0.0019(7) 0.0042(8)
C4 0.0317(13) 0.0764(18) 0.0466(13) 0.0040(12) 0.0000 0.0000
C5 0.0426(9) 0.0715(12) 0.0513(10) 0.0013(9) 0.0010(7) 0.0083(9)
C6 0.0561(12) 0.0853(16) 0.0664(13) 0.0032(12) -0.0121(10) 0.0207(11)
C7 0.0689(15) 0.0718(15) 0.0783(15) 0.0040(12) -0.0099(12) 0.0219(11)
C8 0.0589(12) 0.0658(14) 0.0687(13) 0.0043(10) -0.0044(10) 0.0045(10)
C9 0.0526(11) 0.0669(13) 0.0644(13) 0.0045(10) -0.0107(9) 0.0041(9)
C10 0.0471(10) 0.0623(12) 0.0568(11) 0.0041(9) -0.0033(8) 0.0061(8)
C11 0.091(2) 0.0631(15) 0.118(2) -0.0034(14) -0.0261(18) 0.0037(13)
C12 0.291(8) 0.089(2) 0.140(4) -0.013(2) -0.113(5) -0.011(3)
C13 0.154(4) 0.084(2) 0.157(4) -0.028(2) -0.045(3) 0.026(2)
C14 0.101(3) 0.113(3) 0.375(11) -0.055(4) 0.008(5) -0.040(3)
Cl1 0.0304(4) 0.1538(11) 0.1114(8) -0.0103(7) 0.0000 0.0000

loop_
_atom_type_symbol
_atom_type_scat_dispersion_real
_atom_type_scat_dispersion_imag
_atom_type_scat_Cromer_Mann_a1
_atom_type_scat_Cromer_Mann_b1
_atom_type_scat_Cromer_Mann_a2
_atom_type_scat_Cromer_Mann_b2
_atom_type_scat_Cromer_Mann_a3
_atom_type_scat_Cromer_Mann_b3
_atom_type_scat_Cromer_Mann_a4
_atom_type_scat_Cromer_Mann_b4
_atom_type_scat_Cromer_Mann_c
_atom_type_scat_source
C 0.0033 0.0016 2.3100 20.8439 1.0200 10.2075 1.5886 0.5687 0.8650 51.6512 0.2156 'International Tables Vol C 4.2.6.8 and 6.1.1.4'
H 0.0000 0.0000 0.4930 10.5109 0.3229 26.1257 0.1402 3.1424 0.0408 57.7998 0.0030 'International Tables Vol C 4.2.6.8 and 6.1.1.4'
Cl 0.1484 0.1585 11.4604 0.0104 7.1964 1.1662 6.2556 18.5194 1.6455 47.7784 -9.5574 'International Tables Vol C 4.2.6.8 and 6.1.1.4'

loop_
_geom_angle_atom_site_label_1
_geom_angle_site_symmetry_1
_geom_angle_atom_site_label_2
_geom_angle_atom_site_label_3
_geom_angle_site_symmetry_3
_geom_angle
_geom_angle_publ_flag
C2 10_565 C1 C2 . 121.3(3) yes
C2 10_565 C1 Cl1 . 119.37(13) yes
C2 . C1 Cl1 . 119.37(13) yes
C1 . C2 C3 . 120.3(2) yes
C1 . C2 H21 . 119.7 no
C3 . C2 H21 . 120.1 no
C2 . C3 C4 . 119.4(2) yes
C2 . C3 C5 . 116.65(19) yes
C4 . C3 C5 . 123.95(18) yes
C4 27_554 C4 C3 . 120.28(12) yes
C4 27_554 C4 C3 10_565 120.28(12) yes
C3 . C4 C3 10_565 119.4(2) yes
C3 . C5 C6 . 119.53(18) yes
C3 . C5 C10 . 123.17(19) yes
C6 . C5 C10 . 117.2(2) yes
C5 . C6 C7 . 121.4(2) yes
C5 . C6 H61 . 118.6 no
C7 . C6 H61 . 120.0 no
C6 . C7 C8 . 122.1(2) yes
C6 . C7 H71 . 119.5 no
C8 . C7 H71 . 118.4 no
C7 . C8 C9 . 116.2(2) yes
C7 . C8 C11 . 123.1(2) yes
C9 . C8 C11 . 120.8(2) yes
C8 . C9 C10 . 122.1(2) yes
C8 . C9 H91 . 118.2 no
C10 . C9 H91 . 119.6 no
C5 . C10 C9 . 120.99(19) yes
C5 . C10 H101 . 119.2 no
C9 . C10 H101 . 119.8 no
C8 . C11 C12 . 111.4(3) yes
C8 . C11 C13 . 113.0(3) yes
C12 . C11 C13 . 110.3(4) yes
C8 . C11 C14 . 107.8(3) yes
C12 . C11 C14 . 108.1(4) yes
C13 . C11 C14 . 106.0(4) yes
C11 . C12 H121 . 105.4 no
C11 . C12 H122 . 118.3 no
H121 . C12 H122 . 109.5 no
C11 . C12 H123 . 104.4 no
H121 . C12 H123 . 109.5 no
H122 . C12 H123 . 109.5 no
C11 . C13 H131 . 112.1 no
C11 . C13 H132 . 108.4 no
H131 . C13 H132 . 109.5 no
C11 . C13 H133 . 107.9 no
H131 . C13 H133 . 109.5 no
H132 . C13 H133 . 109.5 no
C11 . C14 H141 . 110.0 no
C11 . C14 H142 . 110.6 no
H141 . C14 H142 . 109.5 no
C11 . C14 H143 . 107.9 no
H141 . C14 H143 . 109.5 no
H142 . C14 H143 . 109.5 no

loop_
_geom_bond_atom_site_label_1
_geom_bond_atom_site_label_2
_geom_bond_site_symmetry_2
_geom_bond_distance
_geom_bond_publ_flag
C1 C2 10_565 1.373(3) yes
C1 C2 . 1.373(3) yes
C1 Cl1 . 1.737(3) yes
C2 C3 . 1.400(3) yes
C2 H21 . 0.950 no
C3 C4 . 1.411(2) yes
C3 C5 . 1.490(3) yes
C4 C4 27_554 1.501(5) yes
C5 C6 . 1.390(3) yes
C5 C10 . 1.390(3) yes
C6 C7 . 1.381(4) yes
C6 H61 . 0.950 no
C7 C8 . 1.384(3) yes
C7 H71 . 0.950 no
C8 C9 . 1.400(3) yes
C8 C11 . 1.524(4) yes
C9 C10 . 1.379(3) yes
C9 H91 . 0.950 no
C10 H101 . 0.950 no
C11 C12 . 1.471(6) yes
C11 C13 . 1.516(5) yes
C11 C14 . 1.544(6) yes
C12 H121 . 0.950 no
C12 H122 . 0.950 no
C12 H123 . 0.950 no
C13 H131 . 0.950 no
C13 H132 . 0.950 no
C13 H133 . 0.950 no
C14 H141 . 0.950 no
C14 H142 . 0.950 no
C14 H143 . 0.950 no
